data_4128535
loop_
_publ_author_name
'Shi, Ming W.'
'Thomas, Sajesh P.'
'Hathwar, Venkatesha R.'
'Edwards, Alison J.'
'Piltz, Ross O.'
'Jayatilaka, Dylan'
'Koutsantonis, George A.'
'Overgaard, Jacob'
'Nishibori, Eiji'
'Iversen, Bo B.'
'Spackman, Mark A.'

_publ_section_title
;
 Measurement of Electric Fields Experienced by Urea Guest Molecules in the
 18-Crown-6/Urea (1:5) Host-Guest Complex: An Experimental Reference Point
 for Electric-Field-Assisted Catalysis.
;
_journal_issue 9
_journal_name_full 'Journal of the American Chemical Society'
_journal_page_first 3965
_journal_page_last 3976
_journal_paper_doi 10.1021/jacs.8b12927
_journal_volume 141
_journal_year 2019
_chemical_formula_moiety 'C17 H44 N10 O11'
_chemical_formula_sum 'C17 H44 N10 O11'
_chemical_formula_weight 564.60
_space_group_IT_number 14
_space_group_name_Hall '-P 2ybc'
_space_group_name_H-M_alt 'P 1 21/c 1'
_symmetry_cell_setting monoclinic
_symmetry_space_group_name_H-M 'P 1 21/c 1'
_atom_sites_solution_hydrogens difmap
_atom_sites_solution_primary geom
_audit_creation_date 2016-03-31
_audit_creation_method 'CRYSTALS_ver_14.61 + LaueG software'
_cell_angle_alpha 90
_cell_angle_beta 108.527(8)
_cell_angle_gamma 90
_cell_formula_units_Z 4
_cell_length_a 17.8250(3)
_cell_length_b 8.25020(10)
_cell_length_c 20.6233(4)
_cell_measurement_reflns_used 0
_cell_measurement_temperature 30
_cell_measurement_theta_max 0
_cell_measurement_theta_min 0
_cell_volume 2875.68(16)
_computing_cell_refinement 'LaueG (Piltz, 2018)'
_computing_data_collection 'MAATEL/ANSTO control program'
_computing_data_reduction 'argonne_boxes (Wilkinson et al., 1988) & LaueG (Piltz, 2018)'
_computing_molecular_graphics 'CAMERON (Watkin et al., 1996)'
_computing_publication_material 'CRYSTALS (Betteridge et al., 2003)'
_computing_structure_refinement 'CRYSTALS (Betteridge et al., 2003)'
_computing_structure_solution 'Known from Xray'
_diffrn_ambient_temperature 30
_diffrn_measured_fraction_theta_full 0.824
_diffrn_measured_fraction_theta_max 0.824
_diffrn_measurement_details '41 images, exposure time 5000s '
_diffrn_measurement_device 'Laue image-plate diffractometer'
_diffrn_measurement_device_type KOALA
_diffrn_measurement_method Laue
_diffrn_radiation_probe neutron
_diffrn_radiation_type neutron
_diffrn_radiation_wavelength 0.85
_diffrn_reflns_av_R_equivalents 0.060
_diffrn_reflns_av_unetI/netI 0.1019
_diffrn_reflns_limit_h_max 29
_diffrn_reflns_limit_h_min -29
_diffrn_reflns_limit_k_max 13
_diffrn_reflns_limit_k_min -13
_diffrn_reflns_limit_l_max 34
_diffrn_reflns_limit_l_min -34
_diffrn_reflns_number 194702
_diffrn_reflns_reduction_process 'LaueG (Piltz, 2018)'
_diffrn_reflns_resolution_max 1.67
_diffrn_reflns_theta_full 71.23
_diffrn_reflns_theta_max 71.33
_diffrn_source 'nuclear reactor'
_diffrn_source_details 'thermal neutrons, supermirror guides'
_diffrn_source_type 'OPAL reactor, ANSTO, Lucas Heights, Australia'
_diffrn_standards_number 0
_exptl_absorpt_coefficient_mu 0.108
_exptl_absorpt_correction_type none
_exptl_crystal_colour colourless
_exptl_crystal_density_diffrn 1.304
_exptl_crystal_density_method 'not measured'
_exptl_crystal_description prism
_exptl_crystal_F_000 396
_exptl_crystal_size_max 1.6
_exptl_crystal_size_mid 0.6
_exptl_crystal_size_min 0.6
_refine_diff_density_max 1.81
_refine_diff_density_min -1.95
_refine_ls_extinction_coef 12.516
_refine_ls_extinction_method 'Larson (1970), Equation 22'
_refine_ls_goodness_of_fit_ref 0.9312
_refine_ls_hydrogen_treatment refall
_refine_ls_matrix_type full
_refine_ls_number_parameters 739
_refine_ls_number_reflns 7840
_refine_ls_number_restraints 0
_refine_ls_R_factor_all 0.0949
_refine_ls_R_factor_gt 0.0572
_refine_ls_shift/su_max 0.0006744
_refine_ls_shift/su_mean 0.0000475
_refine_ls_structure_factor_coef F
_refine_ls_weighting_details
;
 Method, part 1, Chebychev polynomial, (Watkin, 1994, Prince, 1982) 
 [weight] = 1.0/[A~0~*T~0~(x)+A~1~*T~1~(x) ... +A~n-1~]*T~n-1~(x)] 
 where A~i~ are the Chebychev coefficients listed below and x= Fcalc/Fmax 
 Method = Robust Weighting (Prince, 1982) 
 W = [weight] * [1-(deltaF/6*sigmaF)^2^]^2^ 
 A~i~ are: 
 5.14 -1.25 2.33 1.80 
;
_refine_ls_weighting_scheme calc
_refine_ls_wR_factor_all 0.0533
_refine_ls_wR_factor_gt 0.0379
_refine_ls_wR_factor_ref 0.0371
_reflns_limit_h_max 28
_reflns_limit_h_min -29
_reflns_limit_k_max 13
_reflns_limit_k_min 0
_reflns_limit_l_max 34
_reflns_limit_l_min 0
_reflns_number_gt 8730
_reflns_number_total 11494
_reflns_threshold_expression >3sigma(I)
_oxford_diffrn_Wilson_B_factor 0.00
_oxford_diffrn_Wilson_scale 0.00
_oxford_refine_ls_r_factor_ref 0.0499
_oxford_refine_ls_scale 0.5190(5)
_oxford_reflns_number_all 11078
_oxford_reflns_threshold_expression_ref I>3.0\s(I)
_oxford_structure_analysis_title 'shelx in E:\Crystal30_alison\spa At 11:28 on'
_cod_data_source_file ja8b12927_si_002.cif
_cod_data_source_block global
_cod_original_cell_volume 2875.68(6)
_cod_original_sg_symbol_H-M 'P 1 21/c 1 '
_cod_database_code 4128535

loop_
_symmetry_equiv_pos_as_xyz
x,y,z
-x,-y,-z
-x,y+1/2,-z+1/2
x,-y+1/2,z+1/2

loop_
_atom_site_label
_atom_site_type_symbol
_atom_site_fract_x
_atom_site_fract_y
_atom_site_fract_z
_atom_site_U_iso_or_equiv
_atom_site_occupancy
_atom_site_adp_type
C12 C 0.14426(6) 0.81849(12) 0.45904(5) 0.0125 1.0000 Uani
C13 C 0.20224(6) 1.00356(12) 0.54826(6) 0.0124 1.0000 Uani
C14 C 0.17966(6) 1.13582(12) 0.58879(5) 0.0126 1.0000 Uani
C15 C 0.11450(6) 1.39496(12) 0.57150(5) 0.0129 1.0000 Uani
C16 C 0.05484(6) 1.35397(12) 0.60714(5) 0.0131 1.0000 Uani
O9 O 0.13120(6) 0.94105(13) 0.50205(6) 0.0102 1.0000 Uani
O10 O 0.14096(7) 1.25889(13) 0.54225(6) 0.0113 1.0000 Uani
C23 C 0.06678(6) 0.77235(13) 0.40680(5) 0.0127 1.0000 Uani
O14 O 0.01492(7) 0.70947(14) 0.44081(6) 0.0116 1.0000 Uani
C9 C 0.33098(5) 0.02510(12) 0.04091(5) 0.0099 1.0000 Uani
C10 C 0.38204(5) 0.15654(11) 0.08355(5) 0.0101 1.0000 Uani
C11 C 0.43958(5) 0.41433(11) 0.07175(5) 0.0099 1.0000 Uani
O7 O 0.37258(6) -0.04472(13) -0.00052(5) 0.0091 1.0000 Uani
O8 O 0.38938(6) 0.28297(14) 0.03935(5) 0.0096 1.0000 Uani
C24 C 0.52449(5) 0.36527(11) 0.10717(5) 0.0101 1.0000 Uani
C25 C 0.63175(5) 0.22369(12) 0.09335(5) 0.0100 1.0000 Uani
C26 C 0.67149(5) 0.16957(11) 0.04248(5) 0.0100 1.0000 Uani
O15 O 0.55697(6) 0.29445(13) 0.05917(5) 0.0093 1.0000 Uani
C1 C 0.00586(5) 0.73194(11) 0.13651(5) 0.0077 1.0000 Uani
N1 N -0.07217(4) 0.72686(10) 0.10397(4) 0.0119 1.0000 Uani
N2 N 0.05535(4) 0.70897(9) 0.09990(4) 0.0117 1.0000 Uani
O1 O 0.03264(6) 0.75799(12) 0.20034(5) 0.0084 1.0000 Uani
C4 C 0.43623(5) 0.68713(10) 0.21559(4) 0.0070 1.0000 Uani
N7 N 0.37457(4) 0.59702(8) 0.21969(4) 0.0103 1.0000 Uani
N8 N 0.50942(4) 0.62438(8) 0.24227(3) 0.0097 1.0000 Uani
O4 O 0.42582(6) 0.82426(12) 0.18769(5) 0.0083 1.0000 Uani
C2 C 0.23227(5) 0.89405(10) 0.22034(4) 0.0077 1.0000 Uani
N3 N 0.17873(4) 0.94272(8) 0.24981(4) 0.0107 1.0000 Uani
N4 N 0.29612(4) 0.98886(8) 0.22676(4) 0.0109 1.0000 Uani
O2 O 0.22354(6) 0.76289(12) 0.18750(6) 0.0085 1.0000 Uani
C3 C 0.15843(5) 1.38930(10) 0.28098(4) 0.0076 1.0000 Uani
N5 N 0.08502(4) 1.45013(8) 0.26326(4) 0.0109 1.0000 Uani
N6 N 0.21520(4) 1.47660(9) 0.26652(4) 0.0115 1.0000 Uani
O3 O 0.17488(6) 1.25452(11) 0.31090(6) 0.0087 1.0000 Uani
C5 C 0.39170(5) 0.28477(11) 0.36299(4) 0.0071 1.0000 Uani
N9 N 0.34017(4) 0.23787(8) 0.39449(4) 0.0105 1.0000 Uani
N10 N 0.46708(4) 0.31398(9) 0.40135(3) 0.0110 1.0000 Uani
O5 O 0.37037(6) 0.29804(12) 0.29847(5) 0.0083 1.0000 Uani
H121 H 0.17214(17) 0.7118(3) 0.48989(15) 0.0295 1.0000 Uani
H122 H 0.18415(16) 0.8628(4) 0.43157(15) 0.0291 1.0000 Uani
H131 H 0.23537(16) 0.9076(3) 0.58263(15) 0.0297 1.0000 Uani
H132 H 0.24027(15) 1.0526(4) 0.51958(15) 0.0286 1.0000 Uani
H141 H 0.23268(17) 1.1842(4) 0.62772(14) 0.0321 1.0000 Uani
H142 H 0.14004(18) 1.0848(3) 0.61476(14) 0.0289 1.0000 Uani
H152 H 0.16566(17) 1.4555(4) 0.60845(14) 0.0299 1.0000 Uani
H151 H 0.08788(18) 1.4775(3) 0.52871(14) 0.0276 1.0000 Uani
H162 H 0.04067(19) 1.4649(3) 0.63064(15) 0.0305 1.0000 Uani
H161 H 0.07885(17) 1.2657(3) 0.64917(14) 0.0274 1.0000 Uani
H231 H 0.03972(16) 0.8786(3) 0.37621(13) 0.0269 1.0000 Uani
H232 H 0.07780(19) 0.6797(4) 0.37250(15) 0.0318 1.0000 Uani
H92 H 0.31863(17) -0.0667(3) 0.07489(14) 0.0266 1.0000 Uani
H91 H 0.27419(13) 0.0759(3) 0.00872(13) 0.0252 1.0000 Uani
H102 H 0.44000(14) 0.1054(3) 0.11173(13) 0.0255 1.0000 Uani
H101 H 0.35511(18) 0.2035(3) 0.12123(14) 0.0279 1.0000 Uani
H111 H 0.43640(17) 0.5013(3) 0.03084(14) 0.0246 1.0000 Uani
H112 H 0.41658(15) 0.4722(3) 0.10947(14) 0.0258 1.0000 Uani
H241 H 0.55851(16) 0.4743(3) 0.13007(15) 0.0269 1.0000 Uani
H242 H 0.52917(15) 0.2790(3) 0.14917(12) 0.0239 1.0000 Uani
H251 H 0.67053(15) 0.3131(3) 0.12828(13) 0.0268 1.0000 Uani
H252 H 0.62418(16) 0.1196(3) 0.12415(13) 0.0257 1.0000 Uani
H261 H 0.73118(13) 0.1249(3) 0.07145(14) 0.0255 1.0000 Uani
H262 H 0.67805(17) 0.2724(3) 0.01056(14) 0.0260 1.0000 Uani
H7s H 0.32020(12) 0.6507(3) 0.20444(13) 0.0217 1.0000 Uani
H6s H 0.26836(13) 1.4228(3) 0.27557(14) 0.0236 1.0000 Uani
H8s H 0.55464(12) 0.6881(3) 0.23404(13) 0.0224 1.0000 Uani
H4s H 0.33875(13) 0.9425(3) 0.20913(13) 0.0226 1.0000 Uani
H5a H 0.07187(13) 1.5619(3) 0.24191(13) 0.0223 1.0000 Uani
H1s H -0.10919(13) 0.7324(3) 0.13251(13) 0.0226 1.0000 Uani
H8a H 0.51952(15) 0.5125(3) 0.26337(14) 0.0226 1.0000 Uani
H5s H 0.04237(13) 1.3824(3) 0.27370(13) 0.0226 1.0000 Uani
H10a H 0.48470(15) 0.3097(4) 0.45299(11) 0.0268 1.0000 Uani
H3s H 0.12724(13) 0.8787(3) 0.23717(13) 0.0226 1.0000 Uani
H6a H 0.20360(14) 1.5801(3) 0.23869(14) 0.0237 1.0000 Uani
H1a H -0.09340(15) 0.7074(4) 0.05293(12) 0.0267 1.0000 Uani
H9s H 0.28190(13) 0.2356(3) 0.36620(12) 0.0222 1.0000 Uani
H3a H 0.18112(15) 1.0544(3) 0.27083(13) 0.0221 1.0000 Uani
H9a H 0.35665(16) 0.2383(3) 0.44644(12) 0.0241 1.0000 Uani
H7a H 0.38330(15) 0.4936(3) 0.24738(14) 0.0224 1.0000 Uani
H2a H 0.03602(15) 0.6914(4) 0.04894(12) 0.0281 1.0000 Uani
H2s H 0.11417(14) 0.7218(4) 0.12461(13) 0.0243 1.0000 Uani
H10s H 0.50736(13) 0.3363(3) 0.37743(13) 0.0246 1.0000 Uani
H4a H 0.30683(15) 1.0918(3) 0.25478(14) 0.0240 1.0000 Uani

loop_
_atom_site_aniso_label
_atom_site_aniso_U_11
_atom_site_aniso_U_22
_atom_site_aniso_U_33
_atom_site_aniso_U_23
_atom_site_aniso_U_13
_atom_site_aniso_U_12
C12 0.0115(3) 0.0142(4) 0.0132(4) 0.0005(3) 0.0061(3) 0.0027(3)
C13 0.0084(3) 0.0146(4) 0.0127(4) 0.0029(3) 0.0011(3) -0.0002(2)
C14 0.0139(4) 0.0130(4) 0.0080(3) 0.0022(3) -0.0005(3) -0.0031(3)
C15 0.0173(4) 0.0109(3) 0.0093(3) -0.0017(3) 0.0024(3) -0.0053(3)
C16 0.0180(4) 0.0107(3) 0.0096(3) -0.0023(3) 0.0028(3) -0.0035(3)
O9 0.0075(3) 0.0119(4) 0.0110(4) -0.0004(3) 0.0025(3) 0.0001(3)
O10 0.0142(4) 0.0107(4) 0.0077(4) 0.0006(3) 0.0014(3) -0.0024(3)
C23 0.0155(4) 0.0128(3) 0.0103(4) -0.0012(3) 0.0050(3) -0.0004(3)
O14 0.0140(4) 0.0115(4) 0.0095(4) -0.0006(3) 0.0039(3) -0.0018(3)
C9 0.0088(3) 0.0111(3) 0.0108(3) 0.0001(3) 0.0044(3) -0.0001(3)
C10 0.0122(3) 0.0104(3) 0.0072(3) -0.0001(3) 0.0024(3) -0.0003(3)
C11 0.0112(3) 0.0084(3) 0.0102(3) -0.0011(3) 0.0036(3) 0.0005(2)
O7 0.0075(3) 0.0101(4) 0.0101(4) -0.0014(3) 0.0034(3) -0.0010(3)
O8 0.0111(4) 0.0099(4) 0.0072(4) 0.0002(3) 0.0022(3) -0.0003(3)
C24 0.0099(3) 0.0109(3) 0.0091(3) -0.0017(3) 0.0024(2) -0.0002(3)
C25 0.0098(3) 0.0108(3) 0.0088(3) -0.0006(3) 0.0017(3) 0.0006(3)
C26 0.0084(3) 0.0105(3) 0.0109(3) -0.0015(3) 0.0030(2) -0.0010(2)
O15 0.0097(4) 0.0101(4) 0.0081(4) -0.0012(3) 0.0028(3) 0.0018(3)
C1 0.0073(3) 0.0092(3) 0.0066(3) -0.0010(3) 0.0022(2) 0.0006(2)
N1 0.0084(2) 0.0179(3) 0.0089(2) -0.0024(2) 0.00205(19) -0.0002(2)
N2 0.0096(2) 0.0172(3) 0.0097(2) -0.0017(2) 0.00479(19) 0.0007(2)
O1 0.0088(4) 0.0099(4) 0.0059(4) -0.0006(3) 0.0015(3) 0.0007(3)
C4 0.0064(3) 0.0063(3) 0.0084(3) 0.0002(2) 0.0025(2) 0.0006(2)
N7 0.0083(2) 0.0094(2) 0.0133(3) 0.0023(2) 0.00363(18) -0.00020(17)
N8 0.0073(2) 0.0100(2) 0.0116(2) 0.00171(19) 0.00272(18) 0.00107(17)
O4 0.0079(3) 0.0076(3) 0.0098(4) 0.0012(3) 0.0031(3) 0.0007(3)
C2 0.0068(3) 0.0080(3) 0.0081(3) -0.0003(3) 0.0019(2) -0.0002(2)
N3 0.0099(2) 0.0105(2) 0.0127(3) -0.0028(2) 0.00519(19) -0.00012(18)
N4 0.0090(2) 0.0095(2) 0.0145(3) -0.0025(2) 0.0043(2) -0.00176(17)
O2 0.0072(3) 0.0075(3) 0.0104(4) -0.0017(3) 0.0024(3) -0.0003(3)
C3 0.0073(3) 0.0070(3) 0.0089(3) 0.0006(2) 0.0031(2) -0.0001(2)
N5 0.0079(2) 0.0105(2) 0.0145(3) 0.0035(2) 0.00384(19) 0.00118(18)
N6 0.0084(2) 0.0113(2) 0.0156(3) 0.0042(2) 0.0049(2) 0.00051(19)
O3 0.0084(4) 0.0071(4) 0.0110(4) 0.0009(3) 0.0034(3) 0.0006(2)
C5 0.0065(3) 0.0080(3) 0.0069(3) -0.0001(3) 0.0021(2) 0.0003(2)
N9 0.0090(2) 0.0145(3) 0.0082(2) 0.00099(19) 0.00322(19) -0.00054(18)
N10 0.0080(2) 0.0146(3) 0.0092(2) -0.0018(2) 0.00122(18) -0.00076(19)
O5 0.0077(3) 0.0109(4) 0.0065(3) 0.0005(3) 0.0026(3) 0.0005(3)
H121 0.0285(11) 0.0251(10) 0.0328(13) 0.0071(10) 0.0069(9) 0.0098(9)
H122 0.0259(10) 0.0372(13) 0.0311(12) 0.0000(10) 0.0189(9) -0.0032(9)
H131 0.0269(10) 0.0286(11) 0.0273(11) 0.0066(9) -0.0003(8) 0.0056(8)
H132 0.0215(9) 0.0333(12) 0.0342(12) -0.0010(10) 0.0134(9) -0.0051(8)
H141 0.0296(11) 0.0317(12) 0.0234(10) -0.0003(9) -0.0081(9) -0.0086(9)
H142 0.0384(13) 0.0268(11) 0.0259(10) 0.0060(9) 0.0163(9) -0.0037(9)
H152 0.0324(12) 0.0312(12) 0.0248(11) -0.0110(9) 0.0072(9) -0.0144(10)
H151 0.0384(13) 0.0209(9) 0.0228(10) 0.0056(8) 0.0088(9) 0.0019(9)
H162 0.0393(13) 0.0233(10) 0.0304(12) -0.0121(10) 0.0135(10) -0.0042(10)
H161 0.0285(11) 0.0326(12) 0.0184(9) 0.0048(8) 0.0038(8) -0.0025(9)
H231 0.0299(11) 0.0242(10) 0.0233(10) 0.0084(8) 0.0036(8) -0.0012(8)
H232 0.0405(14) 0.0306(12) 0.0299(12) -0.0116(10) 0.0192(10) -0.0026(10)
H92 0.0344(11) 0.0222(9) 0.0276(10) 0.0020(8) 0.0163(9) -0.0050(8)
H91 0.0165(8) 0.0300(11) 0.0266(10) -0.0019(9) 0.0035(7) 0.0037(7)
H102 0.0229(9) 0.0221(9) 0.0249(10) 0.0050(8) -0.0016(8) 0.0019(7)
H101 0.0389(13) 0.0271(11) 0.0240(10) -0.0068(9) 0.0189(9) -0.0032(9)
H111 0.0299(11) 0.0193(9) 0.0229(10) 0.0068(7) 0.0059(8) -0.0002(7)
H112 0.0268(10) 0.0266(10) 0.0259(10) -0.0088(9) 0.0110(8) 0.0030(8)
H241 0.0263(10) 0.0245(9) 0.0291(11) -0.0126(9) 0.0075(8) -0.0066(8)
H242 0.0265(10) 0.0287(10) 0.0178(9) 0.0058(8) 0.0086(7) 0.0035(8)
H251 0.0254(10) 0.0269(10) 0.0241(10) -0.0123(9) 0.0023(8) -0.0027(8)
H252 0.0323(11) 0.0235(10) 0.0230(9) 0.0108(8) 0.0114(8) 0.0052(8)
H261 0.0142(8) 0.0301(11) 0.0282(10) -0.0032(9) 0.0010(7) 0.0042(7)
H262 0.0327(11) 0.0194(8) 0.0280(11) 0.0028(8) 0.0130(9) -0.0055(8)
H7s 0.0145(7) 0.0206(8) 0.0289(10) 0.0041(8) 0.0056(7) 0.0037(6)
H6s 0.0143(7) 0.0257(10) 0.0321(11) 0.0088(8) 0.0093(7) 0.0035(7)
H8s 0.0151(7) 0.0240(9) 0.0284(10) 0.0040(8) 0.0076(7) -0.0010(6)
H4s 0.0189(8) 0.0235(9) 0.0292(10) -0.0053(8) 0.0128(7) -0.0017(7)
H5a 0.0215(9) 0.0177(8) 0.0267(10) 0.0064(7) 0.0061(7) 0.0045(7)
H1s 0.0163(8) 0.0339(11) 0.0197(9) -0.0051(8) 0.0087(7) -0.0011(7)
H8a 0.0216(9) 0.0159(8) 0.0303(11) 0.0072(7) 0.0083(8) 0.0036(6)
H5s 0.0151(7) 0.0249(9) 0.0291(10) 0.0046(8) 0.0087(7) -0.0012(7)
H10a 0.0226(9) 0.0422(14) 0.0117(7) -0.0015(8) -0.0003(6) -0.0023(9)
H3s 0.0157(7) 0.0239(9) 0.0292(10) -0.0035(8) 0.0083(7) -0.0039(7)
H6a 0.0237(9) 0.0187(8) 0.0301(11) 0.0114(8) 0.0106(8) 0.0022(7)
H1a 0.0227(9) 0.0432(14) 0.0120(8) -0.0073(9) 0.0024(7) -0.0024(9)
H9s 0.0136(8) 0.0347(11) 0.0181(9) 0.0006(8) 0.0046(6) -0.0017(7)
H3a 0.0273(9) 0.0153(8) 0.0267(10) -0.0059(7) 0.0126(8) -0.0004(7)
H9a 0.0231(9) 0.0382(13) 0.0115(8) 0.0013(7) 0.0061(7) 0.0003(8)
H7a 0.0216(9) 0.0190(9) 0.0268(10) 0.0086(7) 0.0079(8) 0.0003(6)
H2a 0.0259(10) 0.0458(15) 0.0130(8) -0.0069(9) 0.0067(7) -0.0010(9)
H2s 0.0155(8) 0.0341(11) 0.0236(10) -0.0022(9) 0.0065(7) 0.0012(7)
H10s 0.0166(8) 0.0328(11) 0.0254(10) 0.0008(9) 0.0080(7) -0.0030(7)
H4a 0.0245(9) 0.0192(8) 0.0291(11) -0.0081(8) 0.0094(8) -0.0054(7)

loop_
_atom_type_symbol
_atom_type_scat_dispersion_real
_atom_type_scat_dispersion_imag
_atom_type_scat_Cromer_Mann_a1
_atom_type_scat_Cromer_Mann_b1
_atom_type_scat_Cromer_Mann_a2
_atom_type_scat_Cromer_Mann_b2
_atom_type_scat_Cromer_Mann_a3
_atom_type_scat_Cromer_Mann_b3
_atom_type_scat_Cromer_Mann_a4
_atom_type_scat_Cromer_Mann_b4
_atom_type_scat_Cromer_Mann_c
_atom_type_scat_source
C 0.0000 0.0000 0.0000 0.0000 0.0000 0.0000 0.0000 0.0000 0.0000 0.0000 6.6484 'ILL Blue Book'
H 0.0000 0.0000 0.0000 0.0000 0.0000 0.0000 0.0000 0.0000 0.0000 0.0000 -3.7409 'ILL Blue Book'
N 0.0000 0.0000 0.0000 0.0000 0.0000 0.0000 0.0000 0.0000 0.0000 0.0000 9.3600 'ILL Blue Book'
O 0.0000 0.0000 0.0000 0.0000 0.0000 0.0000 0.0000 0.0000 0.0000 0.0000 5.8050 'ILL Blue Book'

loop_
_geom_angle_atom_site_label_1
_geom_angle_site_symmetry_1
_geom_angle_atom_site_label_2
_geom_angle_atom_site_label_3
_geom_angle_site_symmetry_3
_geom_angle
_geom_angle_publ_flag
O9 . C12 C23 . 109.49(8) yes
O9 . C12 H121 . 109.99(18) no
C23 . C12 H121 . 110.63(18) no
O9 . C12 H122 . 110.29(18) no
C23 . C12 H122 . 108.11(18) no
H121 . C12 H122 . 108.3(2) no
C14 . C13 O9 . 107.31(9) yes
C14 . C13 H131 . 110.31(18) no
O9 . C13 H131 . 110.67(17) no
C14 . C13 H132 . 110.42(17) no
O9 . C13 H132 . 109.95(18) no
H131 . C13 H132 . 108.2(2) no
C13 . C14 O10 . 107.58(9) yes
C13 . C14 H141 . 110.4(2) no
O10 . C14 H141 . 110.74(18) no
C13 . C14 H142 . 108.66(17) no
O10 . C14 H142 . 110.83(18) no
H141 . C14 H142 . 108.6(2) no
C16 . C15 O10 . 114.13(9) yes
C16 . C15 H152 . 108.66(17) no
O10 . C15 H152 . 109.67(19) no
C16 . C15 H151 . 109.83(19) no
O10 . C15 H151 . 105.40(17) no
H152 . C15 H151 . 109.0(2) no
C15 . C16 O14 2_576 109.86(9) yes
C15 . C16 H162 . 108.86(18) no
O14 2_576 C16 H162 . 109.88(19) no
C15 . C16 H161 . 111.78(18) no
O14 2_576 C16 H161 . 109.72(17) no
H162 . C16 H161 . 106.7(2) no
C13 . O9 C12 . 113.10(9) yes
C15 . O10 C14 . 115.69(10) yes
C12 . C23 O14 . 109.33(9) yes
C12 . C23 H231 . 110.19(16) no
O14 . C23 H231 . 109.78(18) no
C12 . C23 H232 . 108.96(19) no
O14 . C23 H232 . 109.86(19) no
H231 . C23 H232 . 108.7(2) no
C23 . O14 C16 2_576 110.68(9) yes
C10 . C9 O7 . 108.02(8) yes
C10 . C9 H92 . 109.25(17) no
O7 . C9 H92 . 110.65(17) no
C10 . C9 H91 . 110.29(16) no
O7 . C9 H91 . 110.33(16) no
H92 . C9 H91 . 108.3(2) no
C9 . C10 O8 . 108.44(8) yes
C9 . C10 H102 . 108.98(15) no
O8 . C10 H102 . 111.10(16) no
C9 . C10 H101 . 110.24(16) no
O8 . C10 H101 . 110.09(17) no
H102 . C10 H101 . 108.0(2) no
O8 . C11 C24 . 113.88(8) yes
O8 . C11 H111 . 105.39(16) no
C24 . C11 H111 . 110.27(17) no
O8 . C11 H112 . 110.01(16) no
C24 . C11 H112 . 108.43(16) no
H111 . C11 H112 . 108.7(2) no
C9 . O7 C26 2_655 111.69(8) yes
C11 . O8 C10 . 115.42(9) yes
C11 . C24 O15 . 109.90(8) yes
C11 . C24 H241 . 108.54(17) no
O15 . C24 H241 . 110.07(17) no
C11 . C24 H242 . 111.49(15) no
O15 . C24 H242 . 109.60(16) no
H241 . C24 H242 . 107.2(2) no
C26 . C25 O15 . 110.53(8) yes
C26 . C25 H251 . 108.42(16) no
O15 . C25 H251 . 110.03(16) no
C26 . C25 H252 . 109.95(16) no
O15 . C25 H252 . 109.81(16) no
H251 . C25 H252 . 108.0(2) no
C25 . C26 O7 2_655 110.45(8) yes
C25 . C26 H261 . 107.89(16) no
O7 2_655 C26 H261 . 109.89(16) no
C25 . C26 H262 . 110.50(17) no
O7 2_655 C26 H262 . 109.81(17) no
H261 . C26 H262 . 108.2(2) no
C24 . O15 C25 . 110.43(9) yes
N1 . C1 N2 . 118.46(8) yes
N1 . C1 O1 . 120.94(9) yes
N2 . C1 O1 . 120.61(9) yes
C1 . N1 H1s . 118.09(15) no
C1 . N1 H1a . 120.79(16) no
H1s . N1 H1a . 120.9(2) no
C1 . N2 H2a . 122.58(16) no
C1 . N2 H2s . 117.44(16) no
H2a . N2 H2s . 119.7(2) no
N7 . C4 N8 . 117.64(7) yes
N7 . C4 O4 . 121.29(8) yes
N8 . C4 O4 . 121.06(8) yes
C4 . N7 H7s . 116.99(14) no
C4 . N7 H7a . 121.15(15) no
H7s . N7 H7a . 120.1(2) no
C4 . N8 H8s . 116.58(14) no
C4 . N8 H8a . 122.88(16) no
H8s . N8 H8a . 119.9(2) no
N3 . C2 N4 . 118.62(8) yes
N3 . C2 O2 . 121.00(8) yes
N4 . C2 O2 . 120.38(9) yes
C2 . N3 H3s . 116.13(15) no
C2 . N3 H3a . 121.68(15) no
H3s . N3 H3a . 119.6(2) no
C2 . N4 H4s . 116.69(15) no
C2 . N4 H4a . 122.83(16) no
H4s . N4 H4a . 119.6(2) no
N5 . C3 N6 . 118.40(8) yes
N5 . C3 O3 . 121.29(9) yes
N6 . C3 O3 . 120.31(8) yes
C3 . N5 H5a . 121.93(15) no
C3 . N5 H5s . 117.78(15) no
H5a . N5 H5s . 120.2(2) no
C3 . N6 H6s . 116.74(15) no
C3 . N6 H6a . 122.86(15) no
H6s . N6 H6a . 119.1(2) no
N9 . C5 N10 . 118.46(8) yes
N9 . C5 O5 . 120.74(8) yes
N10 . C5 O5 . 120.79(8) yes
C5 . N9 H9s . 117.37(15) no
C5 . N9 H9a . 119.80(16) no
H9s . N9 H9a . 120.3(2) no
C5 . N10 H10a . 122.06(16) no
C5 . N10 H10s . 118.53(15) no
H10a . N10 H10s . 119.4(2) no

loop_
_geom_bond_atom_site_label_1
_geom_bond_atom_site_label_2
_geom_bond_site_symmetry_2
_geom_bond_distance
_geom_bond_publ_flag
C12 O9 . 1.4122(15) yes
C12 C23 . 1.5057(15) yes
C12 H121 . 1.107(3) no
C12 H122 . 1.103(3) no
C13 C14 . 1.5050(15) yes
C13 O9 . 1.4180(15) yes
C13 H131 . 1.101(3) no
C13 H132 . 1.108(3) no
C14 O10 . 1.4168(15) yes
C14 H141 . 1.102(3) no
C14 H142 . 1.097(3) no
C15 C16 . 1.5107(15) yes
C15 O10 . 1.4238(16) yes
C15 H152 . 1.105(3) no
C15 H151 . 1.096(3) no
C16 O14 2_576 1.4201(15) yes
C16 H162 . 1.102(3) no
C16 H161 . 1.109(3) no
C23 O14 . 1.4240(16) yes
C23 H231 . 1.098(3) no
C23 H232 . 1.101(3) no
C9 C10 . 1.5063(13) yes
C9 O7 . 1.4191(14) yes
C9 H92 . 1.100(3) no
C9 H91 . 1.102(2) no
C10 O8 . 1.4183(14) yes
C10 H102 . 1.096(2) no
C10 H101 . 1.105(3) no
C11 O8 . 1.4289(14) yes
C11 C24 . 1.5118(13) yes
C11 H111 . 1.095(3) no
C11 H112 . 1.097(3) no
O7 C26 2_655 1.4125(14) yes
C24 O15 . 1.4215(14) yes
C24 H241 . 1.104(3) no
C24 H242 . 1.103(3) no
C25 C26 . 1.5079(14) yes
C25 O15 . 1.4203(14) yes
C25 H251 . 1.107(3) no
C25 H252 . 1.101(3) no
C26 H261 . 1.105(2) no
C26 H262 . 1.102(3) no
C1 N1 . 1.3391(11) yes
C1 N2 . 1.3443(11) yes
C1 O1 . 1.2680(14) yes
N1 H1s . 1.015(2) no
N1 H1a . 1.012(2) no
N2 H2a . 1.007(2) no
N2 H2s . 1.015(2) no
C4 N7 . 1.3518(10) yes
C4 N8 . 1.3477(10) yes
C4 O4 . 1.2560(13) yes
N7 H7s . 1.020(2) no
N7 H7a . 1.010(2) no
N8 H8s . 1.021(2) no
N8 H8a . 1.012(2) no
C2 N3 . 1.3453(11) yes
C2 N4 . 1.3524(11) yes
C2 O2 . 1.2598(13) yes
N3 H3s . 1.019(2) no
N3 H3a . 1.013(2) no
N4 H4s . 1.016(2) no
N4 H4a . 1.011(2) no
C3 N5 . 1.3394(11) yes
C3 N6 . 1.3503(11) yes
C3 O3 . 1.2601(13) yes
N5 H5a . 1.017(2) no
N5 H5s . 1.020(2) no
N6 H6s . 1.009(2) no
N6 H6a . 1.013(2) no
C5 N9 . 1.3395(11) yes
C5 N10 . 1.3468(10) yes
C5 O5 . 1.2671(13) yes
N9 H9s . 1.017(2) no
N9 H9a . 1.017(2) no
N10 H10a . 1.011(2) no
N10 H10s . 1.009(2) no

loop_
_geom_hbond_atom_site_label_D
_geom_hbond_atom_site_label_H
_geom_hbond_atom_site_label_A
_geom_hbond_site_symmetry_A
_geom_hbond_angle_DHA
_geom_hbond_distance_DH
_geom_hbond_distance_HA
_geom_hbond_distance_DA
_geom_hbond_publ_flag
C15 H152 C2 4_575 152.5(2) 1.105 2.556 3.5727(14) yes
C16 H162 C1 4_575 156.2(2) 1.102 2.589 3.6244(14) yes
C11 H111 O15 2_665 174.6(2) 1.095 2.537 3.6293(14) yes
N7 H7s O2 . 172.6(2) 1.020 1.888 2.9026(14) yes
N6 H6s O5 1_565 174.3(2) 1.009 2.011 3.0160(14) yes
N8 H8s O5 3_655 169.5(2) 1.021 1.905 2.9146(14) yes
N4 H4s O4 . 170.2(2) 1.016 1.998 3.0037(14) yes
N5 H5a C1 1_565 148.4(2) 1.017 2.540 3.4476(14) yes
N5 H5a O1 1_565 171.7(2) 1.017 1.860 2.8699(14) yes
N1 H1s C3 3_545 148.4(2) 1.015 2.574 3.4797(14) yes
N1 H1s O3 3_545 176.3(2) 1.015 1.907 2.9206(14) yes
N8 H8a O4 3_645 161.1(2) 1.012 1.938 2.9138(14) yes
N5 H5s C1 3_555 148.38(19) 1.020 2.592 3.5022(14) yes
N5 H5s O1 3_555 176.0(2) 1.020 1.893 2.9113(14) yes
N10 H10a O15 4_555 154.1(2) 1.011 2.324 3.2630(14) yes
N3 H3s O1 . 171.5(2) 1.019 1.897 2.9080(14) yes
N6 H6a O2 1_565 157.7(2) 1.013 1.937 2.9002(14) yes
N1 H1a O9 3_545 125.2(2) 1.012 2.466 3.1600(14) yes
N1 H1a O10 3_545 157.7(3) 1.012 1.922 2.8839(14) yes
N9 H9s O3 1_545 173.9(2) 1.017 1.893 2.9058(14) yes
N3 H3a O3 . 173.7(2) 1.013 1.865 2.8748(14) yes
N9 H9a O8 4_555 174.0(2) 1.017 1.826 2.8389(14) yes
N7 H7a O5 . 164.9(2) 1.010 1.980 2.9675(14) yes
N2 H2a O14 4_564 149.3(3) 1.007 2.291 3.1992(14) yes
N2 H2s O2 . 169.3(2) 1.015 1.998 3.0013(14) yes
N10 H10s O4 3_645 163.3(2) 1.009 2.061 3.0416(14) yes
N4 H4a O5 1_565 155.7(2) 1.011 2.083 3.0334(14) yes
